data_7056887
loop_
_publ_author_name
'O&#x2019;Donoghue, Richard'
'Rahman, Shafiqur'
'Mallick, Bert'
'Winter, Manuela'
'Rogalla, Detlef'
'Becker, Hans-Werner'
'Devi, Anjana'

_publ_section_title
;
 Molecular engineering of Ga-ketoiminates: synthesis, structure and
 evaluation as precursors for the additive-free spin-coated deposition of
 gallium oxide thin films
;
_journal_issue 5
_journal_name_full 'New Journal of Chemistry'
_journal_page_first 3196
_journal_paper_doi 10.1039/C7NJ04334A
_journal_volume 42
_journal_year 2018
_chemical_formula_moiety 'C20 H36 Cl Ga N2 O4'
_chemical_formula_sum 'C20 H36 Cl Ga N2 O4'
_chemical_formula_weight 473.68
_space_group_crystal_system monoclinic
_space_group_IT_number 14
_space_group_name_Hall '-P 2yn'
_space_group_name_H-M_alt 'P 1 21/n 1'
_symmetry_space_group_name_Hall '-P 2yn'
_symmetry_space_group_name_H-M 'P 1 21/n 1'
_atom_sites_solution_hydrogens geom
_atom_sites_solution_primary iterative
_audit_block_doi 10.5517/ccdc.csd.cc1q3hv5
_audit_creation_date 2017-09-27
_audit_creation_method
;
Olex2 1.2
(compiled 2017.08.10 svn.r3458 for OlexSys, GUI svn.r5381)
;
_audit_update_record
;
2017-10-26 deposited with the CCDC.
2017-12-28 downloaded from the CCDC.
;
_cell_angle_alpha 90
_cell_angle_beta 91.153(2)
_cell_angle_gamma 90
_cell_formula_units_Z 4
_cell_length_a 9.6212(2)
_cell_length_b 13.9767(3)
_cell_length_c 17.2781(5)
_cell_measurement_reflns_used 9006
_cell_measurement_temperature 99.8(2)
_cell_measurement_theta_max 74.0800
_cell_measurement_theta_min 4.0420
_cell_volume 2322.96(10)
_computing_cell_refinement 'CrysAlisPro 1.171.38.46 (Rigaku OD, 2015)'
_computing_data_collection 'CrysAlisPro 1.171.38.46 (Rigaku OD, 2015)'
_computing_data_reduction 'CrysAlisPro 1.171.38.46 (Rigaku OD, 2015)'
_computing_molecular_graphics 'Olex2 (Dolomanov et al., 2009)'
_computing_publication_material 'Olex2 (Dolomanov et al., 2009)'
_computing_structure_refinement 'ShelXL (Sheldrick, 2015)'
_computing_structure_solution
;
Superflip (Palatinus & Chapuis, 2007;Palatinus & van der Lee, 2008;
Palatinus et al., 2012)
;
_diffrn_ambient_environment N~2~
_diffrn_ambient_temperature 99.8(2)
_diffrn_detector 'CCD plate'
_diffrn_detector_area_resol_mean 10.4409
_diffrn_detector_type Atlas
_diffrn_measured_fraction_theta_full 1.000
_diffrn_measured_fraction_theta_max 0.985
_diffrn_measurement_details
;
List of Runs (angles in degrees, time in seconds):

  # Type    Start    End  Width  t~exp~   \w     \q     \k     \f   Frames
#--------------------------------------------------------------------------
  1  \w   -117.00 -18.00   1.00    5.00    --  -42.53 -38.00 -90.00   99
  2  \w    -67.00  32.00   1.00    5.00    --  -42.53  38.00 120.00   99
  3  \w   -115.00 -14.00   1.00    5.00    --  -42.53 -57.00  30.00  101
  4  \w      2.00  99.00   1.00    5.00    --   42.53-125.00 -90.00   97
  5  \w     76.00 158.00   1.00   20.00    --  108.66  77.00   0.00   82
  6  \w     26.00 108.00   1.00   20.00    --  108.66 -94.00  60.00   82
  7  \w     33.00 141.00   1.00   20.00    --  108.66 -77.00 120.00  108
  8  \w     36.00 134.00   1.00   20.00    --  108.66 -45.00-150.00   98
  9  \w     73.00 158.00   1.00   20.00    --  108.66 125.00  90.00   85
 10  \w     80.00 158.00   1.00   20.00    --  108.66  61.00 -90.00   78
 11  \w   -119.00 -10.00   1.00    5.00    --  -42.53 -77.00 120.00  109
 12  \w   -119.00 -10.00   1.00    5.00    --  -42.53 -77.00-120.00  109
 13  \w   -115.00 -14.00   1.00    5.00    --  -42.53 -57.00 150.00  101
 14  \w     83.00 158.00   1.00   20.00    --  108.66  45.00 -30.00   75
 15  \w     80.00 158.00   1.00   20.00    --  108.66  30.00  90.00   78
 16  \w     80.00 158.00   1.00   20.00    --  108.66  61.00-120.00   78
 17  \w     35.00 122.00   1.00   20.00    --  108.66-125.00  60.00   87
 18  \w     80.00 158.00   1.00   20.00    --  108.66  30.00-150.00   78
;
_diffrn_measurement_device 'four-circle diffractometer'
_diffrn_measurement_device_type 'SuperNova, Single source at offset, Atlas'
_diffrn_measurement_method '\w scans'
_diffrn_orient_matrix_type 'CrysAlisPro convention (1999,Acta A55,543-557)'
_diffrn_orient_matrix_UB_11 0.1572202000
_diffrn_orient_matrix_UB_12 0.0133352000
_diffrn_orient_matrix_UB_13 0.0149962000
_diffrn_orient_matrix_UB_21 -0.0025452000
_diffrn_orient_matrix_UB_22 -0.0794312000
_diffrn_orient_matrix_UB_23 0.0618232000
_diffrn_orient_matrix_UB_31 0.0304883000
_diffrn_orient_matrix_UB_32 -0.0753778000
_diffrn_orient_matrix_UB_33 -0.0623867000
_diffrn_radiation_monochromator mirror
_diffrn_radiation_probe x-ray
_diffrn_radiation_type CuK\a
_diffrn_radiation_wavelength 1.54184
_diffrn_reflns_av_R_equivalents 0.0265
_diffrn_reflns_av_unetI/netI 0.0186
_diffrn_reflns_Laue_measured_fraction_full 1.000
_diffrn_reflns_Laue_measured_fraction_max 0.985
_diffrn_reflns_limit_h_max 11
_diffrn_reflns_limit_h_min -11
_diffrn_reflns_limit_k_max 15
_diffrn_reflns_limit_k_min -17
_diffrn_reflns_limit_l_max 21
_diffrn_reflns_limit_l_min -21
_diffrn_reflns_number 21962
_diffrn_reflns_point_group_measured_fraction_full 1.000
_diffrn_reflns_point_group_measured_fraction_max 0.985
_diffrn_reflns_theta_full 67.684
_diffrn_reflns_theta_max 74.675
_diffrn_reflns_theta_min 4.069
_diffrn_source 'micro-focus sealed X-ray tube'
_diffrn_source_type 'SuperNova (Cu) X-ray Source'
_exptl_absorpt_coefficient_mu 2.895
_exptl_absorpt_correction_T_max 1.000
_exptl_absorpt_correction_T_min 0.523
_exptl_absorpt_correction_type gaussian
_exptl_absorpt_process_details
;
CrysAlisPro 1.171.38.46 (Rigaku Oxford Diffraction, 2015)
Numerical absorption correction based on gaussian integration over
            a multifaceted crystal model
Empirical absorption correction using spherical harmonics,
 implemented in SCALE3 ABSPACK scaling algorithm.
;
_exptl_crystal_colour colourless
_exptl_crystal_colour_primary colourless
_exptl_crystal_density_diffrn 1.354
_exptl_crystal_description prism
_exptl_crystal_F_000 1000
_exptl_crystal_size_max 0.29
_exptl_crystal_size_mid 0.048
_exptl_crystal_size_min 0.048
_refine_diff_density_max 0.323
_refine_diff_density_min -0.553
_refine_diff_density_rms 0.057
_refine_ls_extinction_method none
_refine_ls_goodness_of_fit_ref 1.056
_refine_ls_hydrogen_treatment constr
_refine_ls_matrix_type full
_refine_ls_number_parameters 259
_refine_ls_number_reflns 4686
_refine_ls_number_restraints 0
_refine_ls_restrained_S_all 1.056
_refine_ls_R_factor_all 0.0351
_refine_ls_R_factor_gt 0.0281
_refine_ls_shift/su_max 0.001
_refine_ls_shift/su_mean 0.000
_refine_ls_structure_factor_coef Fsqd
_refine_ls_weighting_details 'w=1/[\s^2^(Fo^2^)+(0.0430P)^2^+0.9491P] where P=(Fo^2^+2Fc^2^)/3'
_refine_ls_weighting_scheme calc
_refine_ls_wR_factor_gt 0.0759
_refine_ls_wR_factor_ref 0.0806
_reflns_Friedel_coverage 0.000
_reflns_number_gt 3967
_reflns_number_total 4686
_reflns_threshold_expression 'I > 2\s(I)'
_cod_data_source_file c7nj04334a2.cif
_cod_data_source_block cvd525f
_cod_depositor_comments 'Adding full bibliography for 7056886--7056889.cif.'
_cod_database_code 7056887
_shelxl_version_number 2013-4
_chemical_oxdiff_formula 'Ga1 C20 H36 N2 O4'
_shelx_space_group_comment
;
The symmetry employed for this shelxl refinement is uniquely defined
by the following loop, which should always be used as a source of
symmetry information in preference to the above space-group names.
They are only intended as comments.
;
_shelx_estimated_absorpt_t_max 0.874
_shelx_estimated_absorpt_t_min 0.487
_reflns_odcompleteness_completeness 99.95
_reflns_odcompleteness_iscentric 1
_reflns_odcompleteness_theta 66.97
_olex2_refinement_description
;
1. Fixed Uiso
 At 1.2 times of:
  All C(H) groups, All C(H,H) groups
 At 1.5 times of:
  All C(H,H,H) groups
2.a Secondary CH2 refined with riding coordinates:
 C6(H6A,H6B), C7(H7A,H7B), C8(H8A,H8B), C9(H9A,H9B), C16(H16A,H16B), C17(H17A,
 H17B), C18(H18A,H18B), C19(H19A,H19B)
2.b Aromatic/amide H refined with riding coordinates:
 C3(H3), C13(H13)
2.c Idealised Me refined as rotating group:
 C1(H1A,H1B,H1C), C5(H5A,H5B,H5C), C10(H10A,H10B,H10C), C11(H11A,H11B,H11C),
 C15(H15A,H15B,H15C), C20(H20A,H20B,H20C)
;
_olex2_submission_special_instructions 'No special instructions were received'
_oxdiff_exptl_absorpt_empirical_details
;
Empirical correction (ABSPACK) includes:
- Absorption correction using spherical harmonics
- Frame scaling
;
_oxdiff_exptl_absorpt_empirical_full_max 1.517
_oxdiff_exptl_absorpt_empirical_full_min 0.800

loop_
_space_group_symop_operation_xyz
'x, y, z'
'-x+1/2, y+1/2, -z+1/2'
'-x, -y, -z'
'x-1/2, -y-1/2, z-1/2'

loop_
_atom_site_label
_atom_site_type_symbol
_atom_site_fract_x
_atom_site_fract_y
_atom_site_fract_z
_atom_site_U_iso_or_equiv
_atom_site_adp_type
_atom_site_occupancy
_atom_site_site_symmetry_order
_atom_site_calc_flag
_atom_site_refinement_flags_posn
Ga1 Ga 0.94495(2) 0.24968(2) 0.44121(2) 0.01306(8) Uani 1 1 d .
Cl1 Cl 1.06050(4) 0.25050(2) 0.55571(2) 0.01786(10) Uani 1 1 d .
O1 O 1.00355(11) 0.33068(7) 0.36185(6) 0.0183(2) Uani 1 1 d .
O3 O 0.79275(11) 0.16612(7) 0.42998(6) 0.0181(2) Uani 1 1 d .
O2 O 0.44298(12) 0.29815(8) 0.62295(6) 0.0204(2) Uani 1 1 d .
O4 O 1.39043(12) 0.32649(8) 0.30093(7) 0.0231(3) Uani 1 1 d .
N1 N 0.80871(13) 0.35027(9) 0.47999(7) 0.0157(3) Uani 1 1 d .
N2 N 1.07749(13) 0.14848(9) 0.39866(7) 0.0161(3) Uani 1 1 d .
C1 C 1.07795(18) 0.47065(12) 0.29845(10) 0.0239(3) Uani 1 1 d .
H1A H 1.1747 0.4496 0.3046 0.036 Uiso 1 1 calc GR
H1B H 1.0734 0.5404 0.3037 0.036 Uiso 1 1 calc GR
H1C H 1.0422 0.4520 0.2471 0.036 Uiso 1 1 calc GR
C2 C 0.99125(16) 0.42460(11) 0.35972(9) 0.0174(3) Uani 1 1 d .
C3 C 0.90888(16) 0.47759(11) 0.40611(10) 0.0185(3) Uani 1 1 d .
H3 H 0.9130 0.5451 0.4002 0.022 Uiso 1 1 calc R
C4 C 0.81611(15) 0.44121(11) 0.46330(9) 0.0170(3) Uani 1 1 d .
C5 C 0.72817(17) 0.51577(12) 0.50224(10) 0.0220(3) Uani 1 1 d .
H5A H 0.6337 0.4911 0.5082 0.033 Uiso 1 1 calc GR
H5B H 0.7251 0.5739 0.4705 0.033 Uiso 1 1 calc GR
H5C H 0.7687 0.5308 0.5533 0.033 Uiso 1 1 calc GR
C6 C 0.71129(16) 0.31662(11) 0.53929(9) 0.0180(3) Uani 1 1 d .
H6A H 0.7015 0.3667 0.5793 0.022 Uiso 1 1 calc R
H6B H 0.7501 0.2588 0.5648 0.022 Uiso 1 1 calc R
C7 C 0.56787(16) 0.29314(12) 0.50436(9) 0.0192(3) Uani 1 1 d .
H7A H 0.5202 0.3534 0.4896 0.023 Uiso 1 1 calc R
H7B H 0.5794 0.2547 0.4568 0.023 Uiso 1 1 calc R
C8 C 0.47844(17) 0.23822(11) 0.56036(10) 0.0201(3) Uani 1 1 d .
H8A H 0.3928 0.2157 0.5333 0.024 Uiso 1 1 calc R
H8B H 0.5299 0.1816 0.5800 0.024 Uiso 1 1 calc R
C9 C 0.36769(18) 0.24642(11) 0.67982(10) 0.0210(3) Uani 1 1 d .
H9A H 0.4306 0.2013 0.7074 0.025 Uiso 1 1 calc R
H9B H 0.2921 0.2091 0.6545 0.025 Uiso 1 1 calc R
C10 C 0.30772(19) 0.31625(14) 0.73623(10) 0.0276(4) Uani 1 1 d .
H10A H 0.2405 0.3577 0.7092 0.041 Uiso 1 1 calc GR
H10B H 0.3826 0.3554 0.7589 0.041 Uiso 1 1 calc GR
H10C H 0.2609 0.2812 0.7773 0.041 Uiso 1 1 calc GR
C11 C 0.65534(18) 0.02725(13) 0.42201(12) 0.0281(4) Uani 1 1 d .
H11A H 0.6102 0.0442 0.4705 0.042 Uiso 1 1 calc GR
H11B H 0.6651 -0.0424 0.4188 0.042 Uiso 1 1 calc GR
H11C H 0.5986 0.0502 0.3781 0.042 Uiso 1 1 calc GR
C12 C 0.79651(17) 0.07295(11) 0.42001(9) 0.0188(3) Uani 1 1 d .
C13 C 0.91275(17) 0.02020(11) 0.40760(9) 0.0192(3) Uani 1 1 d .
H13 H 0.9019 -0.0473 0.4064 0.023 Uiso 1 1 calc R
C14 C 1.05004(17) 0.05681(11) 0.39621(9) 0.0176(3) Uani 1 1 d .
C15 C 1.15929(18) -0.01776(12) 0.37933(10) 0.0219(3) Uani 1 1 d .
H15A H 1.1783 -0.0178 0.3238 0.033 Uiso 1 1 calc GR
H15B H 1.1255 -0.0810 0.3947 0.033 Uiso 1 1 calc GR
H15C H 1.2449 -0.0028 0.4086 0.033 Uiso 1 1 calc GR
C16 C 1.21745(16) 0.18311(11) 0.37971(10) 0.0193(3) Uani 1 1 d .
H16A H 1.2878 0.1379 0.4008 0.023 Uiso 1 1 calc R
H16B H 1.2334 0.2460 0.4047 0.023 Uiso 1 1 calc R
C17 C 1.23577(17) 0.19303(12) 0.29229(10) 0.0217(3) Uani 1 1 d .
H17A H 1.2224 0.1298 0.2675 0.026 Uiso 1 1 calc R
H17B H 1.1638 0.2369 0.2710 0.026 Uiso 1 1 calc R
C18 C 1.37836(18) 0.23120(12) 0.27298(11) 0.0244(4) Uani 1 1 d .
H18A H 1.4512 0.1906 0.2974 0.029 Uiso 1 1 calc R
H18B H 1.3908 0.2301 0.2162 0.029 Uiso 1 1 calc R
C19 C 1.52746(17) 0.36285(13) 0.29267(10) 0.0236(3) Uani 1 1 d .
H19A H 1.5543 0.3600 0.2377 0.028 Uiso 1 1 calc R
H19B H 1.5943 0.3239 0.3235 0.028 Uiso 1 1 calc R
C20 C 1.53003(19) 0.46512(13) 0.32063(11) 0.0286(4) Uani 1 1 d .
H20A H 1.4665 0.5037 0.2884 0.043 Uiso 1 1 calc GR
H20B H 1.6246 0.4906 0.3170 0.043 Uiso 1 1 calc GR
H20C H 1.5007 0.4675 0.3746 0.043 Uiso 1 1 calc GR

loop_
_atom_site_aniso_label
_atom_site_aniso_U_11
_atom_site_aniso_U_22
_atom_site_aniso_U_33
_atom_site_aniso_U_23
_atom_site_aniso_U_13
_atom_site_aniso_U_12
Ga1 0.01487(12) 0.00855(12) 0.01590(12) 0.00033(6) 0.00360(8) -0.00029(6)
Cl1 0.0209(2) 0.0144(2) 0.0182(2) -0.00082(12) -0.00114(15) 0.00163(12)
O1 0.0239(5) 0.0104(5) 0.0208(6) 0.0023(4) 0.0081(4) 0.0006(4)
O3 0.0180(5) 0.0116(5) 0.0249(6) -0.0015(4) 0.0043(4) -0.0012(4)
O2 0.0219(5) 0.0177(6) 0.0220(6) 0.0008(4) 0.0078(4) -0.0034(4)
O4 0.0199(6) 0.0164(6) 0.0333(7) -0.0017(5) 0.0094(5) -0.0016(4)
N1 0.0147(6) 0.0133(6) 0.0191(6) -0.0002(5) 0.0037(5) 0.0006(5)
N2 0.0171(6) 0.0122(6) 0.0190(6) -0.0004(5) 0.0042(5) 0.0007(5)
C1 0.0288(8) 0.0165(8) 0.0265(9) 0.0053(7) 0.0075(7) -0.0028(7)
C2 0.0179(7) 0.0130(7) 0.0214(8) 0.0034(6) -0.0005(6) -0.0012(6)
C3 0.0191(7) 0.0106(7) 0.0257(8) 0.0026(6) 0.0019(6) -0.0004(6)
C4 0.0152(7) 0.0143(7) 0.0216(8) -0.0025(6) 0.0004(6) 0.0008(6)
C5 0.0222(8) 0.0150(8) 0.0289(9) -0.0030(6) 0.0048(7) 0.0027(6)
C6 0.0186(7) 0.0158(7) 0.0197(8) 0.0008(6) 0.0060(6) 0.0011(6)
C7 0.0175(7) 0.0191(8) 0.0213(8) 0.0005(6) 0.0055(6) 0.0009(6)
C8 0.0191(7) 0.0179(8) 0.0235(8) -0.0008(6) 0.0044(6) -0.0014(6)
C9 0.0205(8) 0.0229(9) 0.0199(8) 0.0039(6) 0.0031(6) -0.0055(6)
C10 0.0304(9) 0.0310(10) 0.0215(9) -0.0014(7) 0.0076(7) -0.0097(7)
C11 0.0261(9) 0.0184(8) 0.0400(11) -0.0029(7) 0.0046(7) -0.0079(7)
C12 0.0246(8) 0.0134(7) 0.0186(7) 0.0001(6) 0.0031(6) -0.0042(6)
C13 0.0268(8) 0.0094(7) 0.0214(8) 0.0008(6) 0.0039(6) -0.0014(6)
C14 0.0232(7) 0.0142(7) 0.0155(7) 0.0011(6) 0.0031(6) 0.0038(6)
C15 0.0273(8) 0.0137(7) 0.0248(8) 0.0000(6) 0.0046(7) 0.0051(6)
C16 0.0171(7) 0.0161(8) 0.0250(8) -0.0011(6) 0.0053(6) 0.0011(6)
C17 0.0239(8) 0.0173(8) 0.0241(8) -0.0035(6) 0.0069(6) -0.0014(6)
C18 0.0252(8) 0.0180(8) 0.0305(9) -0.0035(7) 0.0103(7) 0.0004(7)
C19 0.0186(7) 0.0253(9) 0.0273(9) 0.0043(7) 0.0055(6) -0.0022(6)
C20 0.0286(9) 0.0252(9) 0.0319(10) 0.0024(7) 0.0004(7) -0.0062(7)

loop_
_atom_type_symbol
_atom_type_description
_atom_type_scat_dispersion_real
_atom_type_scat_dispersion_imag
_atom_type_scat_source
C C 0.0181 0.0091 'International Tables Vol C Tables 4.2.6.8 and 6.1.1.4'
H H 0.0000 0.0000 'International Tables Vol C Tables 4.2.6.8 and 6.1.1.4'
N N 0.0311 0.0180 'International Tables Vol C Tables 4.2.6.8 and 6.1.1.4'
O O 0.0492 0.0322 'International Tables Vol C Tables 4.2.6.8 and 6.1.1.4'
Ga Ga -1.2846 0.7763 'International Tables Vol C Tables 4.2.6.8 and 6.1.1.4'
Cl Cl 0.3639 0.7018 'International Tables Vol C Tables 4.2.6.8 and 6.1.1.4'

loop_
_exptl_crystal_face_index_h
_exptl_crystal_face_index_k
_exptl_crystal_face_index_l
_exptl_crystal_face_perp_dist
-1 9 1 0.1545
1 -9 -1 0.1083
1 0 -11 0.0219
-6 0 -3 0.0318
6 -2 0 0.0282
0 0 11 0.0218
-5 1 7 0.0221
-6 1 -3 0.0215
6 -1 2 0.0257

loop_
_geom_angle_atom_site_label_1
_geom_angle_atom_site_label_2
_geom_angle_atom_site_label_3
_geom_angle
O1 Ga1 Cl1 119.33(4)
O1 Ga1 O3 123.03(5)
O1 Ga1 N1 91.64(5)
O1 Ga1 N2 87.48(5)
O3 Ga1 Cl1 117.64(4)
O3 Ga1 N1 87.58(5)
O3 Ga1 N2 91.33(5)
N1 Ga1 Cl1 90.98(4)
N1 Ga1 N2 177.93(5)
N2 Ga1 Cl1 91.08(4)
C2 O1 Ga1 126.44(10)
C12 O3 Ga1 127.28(10)
C8 O2 C9 111.07(12)
C18 O4 C19 111.73(12)
C4 N1 Ga1 123.98(10)
C4 N1 C6 120.04(13)
C6 N1 Ga1 115.33(9)
C14 N2 Ga1 124.08(11)
C14 N2 C16 119.94(13)
C16 N2 Ga1 115.50(10)
H1A C1 H1B 109.5
H1A C1 H1C 109.5
H1B C1 H1C 109.5
C2 C1 H1A 109.5
C2 C1 H1B 109.5
C2 C1 H1C 109.5
O1 C2 C1 113.25(14)
O1 C2 C3 125.41(14)
C3 C2 C1 121.33(14)
C2 C3 H3 116.9
C2 C3 C4 126.19(15)
C4 C3 H3 116.9
N1 C4 C3 122.24(14)
N1 C4 C5 122.70(14)
C3 C4 C5 115.06(14)
C4 C5 H5A 109.5
C4 C5 H5B 109.5
C4 C5 H5C 109.5
H5A C5 H5B 109.5
H5A C5 H5C 109.5
H5B C5 H5C 109.5
N1 C6 H6A 109.2
N1 C6 H6B 109.2
N1 C6 C7 111.96(13)
H6A C6 H6B 107.9
C7 C6 H6A 109.2
C7 C6 H6B 109.2
C6 C7 H7A 109.2
C6 C7 H7B 109.2
H7A C7 H7B 107.9
C8 C7 C6 112.06(13)
C8 C7 H7A 109.2
C8 C7 H7B 109.2
O2 C8 C7 109.67(13)
O2 C8 H8A 109.7
O2 C8 H8B 109.7
C7 C8 H8A 109.7
C7 C8 H8B 109.7
H8A C8 H8B 108.2
O2 C9 H9A 109.9
O2 C9 H9B 109.9
O2 C9 C10 108.91(13)
H9A C9 H9B 108.3
C10 C9 H9A 109.9
C10 C9 H9B 109.9
C9 C10 H10A 109.5
C9 C10 H10B 109.5
C9 C10 H10C 109.5
H10A C10 H10B 109.5
H10A C10 H10C 109.5
H10B C10 H10C 109.5
H11A C11 H11B 109.5
H11A C11 H11C 109.5
H11B C11 H11C 109.5
C12 C11 H11A 109.5
C12 C11 H11B 109.5
C12 C11 H11C 109.5
O3 C12 C11 113.02(14)
O3 C12 C13 125.64(15)
C13 C12 C11 121.33(15)
C12 C13 H13 116.9
C12 C13 C14 126.22(15)
C14 C13 H13 116.9
N2 C14 C13 122.06(14)
N2 C14 C15 122.70(14)
C13 C14 C15 115.23(14)
C14 C15 H15A 109.5
C14 C15 H15B 109.5
C14 C15 H15C 109.5
H15A C15 H15B 109.5
H15A C15 H15C 109.5
H15B C15 H15C 109.5
N2 C16 H16A 109.2
N2 C16 H16B 109.2
N2 C16 C17 111.89(13)
H16A C16 H16B 107.9
C17 C16 H16A 109.2
C17 C16 H16B 109.2
C16 C17 H17A 109.2
C16 C17 H17B 109.2
H17A C17 H17B 107.9
C18 C17 C16 111.83(14)
C18 C17 H17A 109.2
C18 C17 H17B 109.2
O4 C18 C17 108.86(13)
O4 C18 H18A 109.9
O4 C18 H18B 109.9
C17 C18 H18A 109.9
C17 C18 H18B 109.9
H18A C18 H18B 108.3
O4 C19 H19A 110.0
O4 C19 H19B 110.0
O4 C19 C20 108.39(14)
H19A C19 H19B 108.4
C20 C19 H19A 110.0
C20 C19 H19B 110.0
C19 C20 H20A 109.5
C19 C20 H20B 109.5
C19 C20 H20C 109.5
H20A C20 H20B 109.5
H20A C20 H20C 109.5
H20B C20 H20C 109.5

loop_
_geom_bond_atom_site_label_1
_geom_bond_atom_site_label_2
_geom_bond_distance
Ga1 Cl1 2.2499(4)
Ga1 O1 1.8736(11)
Ga1 O3 1.8800(11)
Ga1 N1 2.0443(12)
Ga1 N2 2.0506(13)
O1 C2 1.3184(19)
O3 C12 1.3142(19)
O2 C8 1.415(2)
O2 C9 1.4289(19)
O4 C18 1.421(2)
O4 C19 1.4228(19)
N1 C4 1.306(2)
N1 C6 1.4792(19)
N2 C14 1.309(2)
N2 C16 1.4740(19)
C1 H1A 0.9800
C1 H1B 0.9800
C1 H1C 0.9800
C1 C2 1.505(2)
C2 C3 1.358(2)
C3 H3 0.9500
C3 C4 1.438(2)
C4 C5 1.509(2)
C5 H5A 0.9800
C5 H5B 0.9800
C5 H5C 0.9800
C6 H6A 0.9900
C6 H6B 0.9900
C6 C7 1.530(2)
C7 H7A 0.9900
C7 H7B 0.9900
C7 C8 1.516(2)
C8 H8A 0.9900
C8 H8B 0.9900
C9 H9A 0.9900
C9 H9B 0.9900
C9 C10 1.503(2)
C10 H10A 0.9800
C10 H10B 0.9800
C10 H10C 0.9800
C11 H11A 0.9800
C11 H11B 0.9800
C11 H11C 0.9800
C11 C12 1.502(2)
C12 C13 1.360(2)
C13 H13 0.9500
C13 C14 1.434(2)
C14 C15 1.513(2)
C15 H15A 0.9800
C15 H15B 0.9800
C15 H15C 0.9800
C16 H16A 0.9900
C16 H16B 0.9900
C16 C17 1.531(2)
C17 H17A 0.9900
C17 H17B 0.9900
C17 C18 1.515(2)
C18 H18A 0.9900
C18 H18B 0.9900
C19 H19A 0.9900
C19 H19B 0.9900
C19 C20 1.509(2)
C20 H20A 0.9800
C20 H20B 0.9800
C20 H20C 0.9800

loop_
_geom_torsion_atom_site_label_1
_geom_torsion_atom_site_label_2
_geom_torsion_atom_site_label_3
_geom_torsion_atom_site_label_4
_geom_torsion
Ga1 O1 C2 C1 166.13(11)
Ga1 O1 C2 C3 -14.7(2)
Ga1 O3 C12 C11 173.61(11)
Ga1 O3 C12 C13 -7.5(2)
Ga1 N1 C4 C3 9.7(2)
Ga1 N1 C4 C5 -170.40(11)
Ga1 N1 C6 C7 -99.77(12)
Ga1 N2 C14 C13 13.8(2)
Ga1 N2 C14 C15 -167.76(11)
Ga1 N2 C16 C17 -104.92(13)
Cl1 Ga1 O1 C2 -70.96(13)
Cl1 Ga1 O3 C12 -75.62(13)
O1 Ga1 O3 C12 104.16(13)
O1 C2 C3 C4 -2.9(3)
O3 Ga1 O1 C2 109.27(13)
O3 C12 C13 C14 -6.0(3)
N1 Ga1 O1 C2 21.09(13)
N1 Ga1 O3 C12 -165.45(13)
N1 C6 C7 C8 167.17(13)
N2 Ga1 O1 C2 -160.78(13)
N2 Ga1 O3 C12 16.30(13)
N2 C16 C17 C18 178.45(13)
C1 C2 C3 C4 176.25(15)
C2 C3 C4 N1 4.6(3)
C2 C3 C4 C5 -175.27(16)
C4 N1 C6 C7 89.09(17)
C6 N1 C4 C3 -179.93(14)
C6 N1 C4 C5 -0.1(2)
C6 C7 C8 O2 68.11(17)
C8 O2 C9 C10 -168.57(14)
C9 O2 C8 C7 -175.51(13)
C11 C12 C13 C14 172.82(16)
C12 C13 C14 N2 1.7(3)
C12 C13 C14 C15 -176.87(16)
C14 N2 C16 C17 82.71(18)
C16 N2 C14 C13 -174.54(14)
C16 N2 C14 C15 3.9(2)
C16 C17 C18 O4 -65.76(18)
C18 O4 C19 C20 177.79(14)
C19 O4 C18 C17 173.23(14)

loop_
_exptl_oxdiff_crystal_face_indexfrac_h
_exptl_oxdiff_crystal_face_indexfrac_k
_exptl_oxdiff_crystal_face_indexfrac_l
_exptl_oxdiff_crystal_face_x
_exptl_oxdiff_crystal_face_y
_exptl_oxdiff_crystal_face_z
-1.0000 9.0004 0.9978 -0.0222 -0.6507 -0.7712
1.0000 -9.0004 -0.9978 0.0222 0.6507 0.7712
1.0000 -0.0038 -10.9989 -0.0078 -0.6822 0.7170
-6.0000 0.0030 -2.9997 -0.9883 -0.1704 0.0040
6.0000 -2.0037 0.0004 0.9166 0.1439 0.3339
-0.0000 0.0031 10.9989 0.1650 0.6797 -0.6864
-5.0000 1.0052 6.9991 -0.6677 0.3656 -0.6649
-6.0000 1.0030 -2.9999 -0.9749 -0.2499 -0.0714
6.0000 -1.0032 2.0000 0.9599 0.1881 0.1338
